data_2007429
loop_
_publ_author_name
' George, Mathew'
'Das, Suresh'
'Ashokan, C. V.'
'Rath, Nigam P.'
'George, M. V.'

_publ_section_title
;2-Phenyl-3-(5,6,7,7a-tetrahydro-1<i>H</i>,3<i>H</i>-pyrrolo[1,2-<i>c</i>]oxazol-3-ylidene)-1-propene-1,1-dicarbonitrile
 and 4-(4-Methoxyphenyl)-2,6-bis(methylthio)pyridine-3-carbonitrile
;
_journal_issue 7
_journal_name_full 'Acta Crystallographica Section C'
_journal_page_first 1033
_journal_page_last 1036
_journal_paper_doi 10.1107/S0108270197018398
_journal_volume 54
_journal_year 1998
_chemical_formula_sum 'C15 H14 N2 O S2'
_chemical_formula_weight 302.40
_chemical_name_systematic
;
 ?
;
_space_group_IT_number 14
_symmetry_cell_setting monoclinic
_symmetry_space_group_name_Hall '-P 2ybc'
_symmetry_space_group_name_H-M 'P 1 21/c 1'
_audit_creation_method SHELXL
_cell_angle_alpha 90.00
_cell_angle_beta 103.026(11)
_cell_angle_gamma 90.00
_cell_formula_units_Z 4
_cell_length_a 10.598(2)
_cell_length_b 7.5746(10)
_cell_length_c 19.053(4)
_cell_measurement_reflns_used 45
_cell_measurement_temperature 295(2)
_cell_measurement_theta_max 12.52
_cell_measurement_theta_min 4.22
_cell_volume 1490.1(5)
_computing_cell_refinement XSCANS
_computing_data_collection 'XSCANS (Siemens, 1996c)'
_computing_data_reduction 'SHELXTL-Plus (Sheldrick, 1995)'
_computing_molecular_graphics SHELXTL-Plus
_computing_publication_material SHELXTL-Plus
_computing_structure_refinement SHELXTL-Plus
_computing_structure_solution SHELXTL-Plus
_diffrn_ambient_temperature 295(2)
_diffrn_measurement_device 'Siemens P4'
_diffrn_measurement_method '\w scans'
_diffrn_radiation_monochromator graphite
_diffrn_radiation_source 'normal-focus sealed tube'
_diffrn_radiation_type MoK\a
_diffrn_radiation_wavelength 0.71073
_diffrn_reflns_av_R_equivalents 0.0229
_diffrn_reflns_av_sigmaI/netI 0.0487
_diffrn_reflns_limit_h_max 13
_diffrn_reflns_limit_h_min -1
_diffrn_reflns_limit_k_max 10
_diffrn_reflns_limit_k_min -1
_diffrn_reflns_limit_l_max 24
_diffrn_reflns_limit_l_min -25
_diffrn_reflns_number 4727
_diffrn_reflns_theta_max 28.00
_diffrn_reflns_theta_min 1.97
_diffrn_standards_decay_% 5.92
_diffrn_standards_interval_count 97
_diffrn_standards_number 3
_exptl_absorpt_coefficient_mu 0.354
_exptl_absorpt_correction_type none
_exptl_crystal_colour colorless
_exptl_crystal_density_diffrn 1.348
_exptl_crystal_density_meas ?
_exptl_crystal_density_method none
_exptl_crystal_description irregular
_exptl_crystal_F_000 632
_exptl_crystal_size_max 0.5
_exptl_crystal_size_mid 0.4
_exptl_crystal_size_min 0.2
_refine_diff_density_max 0.236
_refine_diff_density_min -0.197
_refine_ls_extinction_method none
_refine_ls_goodness_of_fit_all 1.015
_refine_ls_goodness_of_fit_obs 1.112
_refine_ls_hydrogen_treatment 'H atoms riding'
_refine_ls_matrix_type full
_refine_ls_number_parameters 181
_refine_ls_number_reflns 3542
_refine_ls_number_restraints 0
_refine_ls_restrained_S_all 1.034
_refine_ls_restrained_S_obs 1.112
_refine_ls_R_factor_all 0.0981
_refine_ls_R_factor_obs .0495
_refine_ls_shift/esd_max 0.001
_refine_ls_shift/esd_mean 0.000
_refine_ls_structure_factor_coef Fsqd
_refine_ls_weighting_details 'w = 1/[\s^2^(Fo^2^)+(0.0376P)^2^+0.5282P] where P=(Fo^2^+2Fc^2^)/3'
_refine_ls_weighting_scheme calc
_refine_ls_wR_factor_all 0.1136
_refine_ls_wR_factor_obs .0944
_reflns_number_observed 2197
_reflns_number_total 3579
_reflns_observed_criterion >2sigma(I)
_cod_data_source_file fr1077.cif
_cod_data_source_block 4b
_cod_depositor_comments
;
The following automatic conversions were performed:
'_symmetry_cell_setting' value 'Monoclinic' changed to 'monoclinic'
according to '/home/saulius/struct/CIF-dictionaries/cif_core.dic'
dictionary named 'cif_core.dic' version 2.4.1 from 2010-06-29.

Automatic conversion script
Id: cif_fix_enum 1527 2010-12-29 10:47:43Z saulius 

The following automatic conversions were performed:

'_exptl_crystal_density_meas' value 'not measured' was changed to '?'
- the value is perceived as not measured.

Automatic conversion script
Id: cif_fix_values 3008 2015-01-20 13:52:24Z robertas 

The following automatic conversions were performed:

'_refine_ls_weighting_scheme' value 'calc w =
1/[\s^2^(Fo^2^)+(0.0376P)^2^+0.5282P] where P=(Fo^2^+2Fc^2^)/3' was
changed to 'calc'. New tag '_refine_ls_weighting_details' was
created. The value of the new tag was set to 'w =
1/[\s^2^(Fo^2^)+(0.0376P)^2^+0.5282P] where P=(Fo^2^+2Fc^2^)/3'.

Automatic conversion script
Id: cif_fix_values 3143 2015-03-26 13:38:13Z robertas 
;
_cod_original_cell_volume 1490.1(4)
_cod_original_sg_symbol_H-M 'P 21/c'
_cod_database_code 2007429

loop_
_symmetry_equiv_pos_as_xyz
'x, y, z'
'-x, y+1/2, -z+1/2'
'-x, -y, -z'
'x, -y-1/2, z-1/2'

loop_
_atom_site_aniso_label
_atom_site_aniso_U_11
_atom_site_aniso_U_22
_atom_site_aniso_U_33
_atom_site_aniso_U_12
_atom_site_aniso_U_13
_atom_site_aniso_U_23
S1 .0799(5) .0515(4) .0691(5) -.0228(4) .0365(4) -.0099(4)
S2 .0852(5) .0715(5) .0435(3) -.0132(4) .0246(3) -.0149(4)
O1 .0700(12) .0454(10) .0614(10) -.0060(9) .0357(9) .0051(9)
N1 .0446(11) .0449(12) .0398(10) -.0010(10) .0132(9) .0011(9)
N2 .076(2) .071(2) .0569(14) -.0072(14) .0188(12) -.0201(13)
C2 .0392(13) .0386(13) .0448(12) -.0010(10) .0123(10) -.0004(11)
C3 .0383(12) .0388(13) .0368(11) .0013(10) .0106(10) -.0008(10)
C4 .0357(12) .0386(13) .0386(11) .0024(10) .0094(10) .0039(10)
C5 .0464(13) .0394(13) .0405(12) -.0033(11) .0116(10) -.0038(10)
C6 .0422(13) .0476(14) .0347(11) .0023(11) .0109(10) -.0026(10)
C7 .0482(14) .0433(14) .0468(13) -.0031(12) .0163(11) -.0021(12)
C9 .0434(13) .0369(13) .0455(12) .0045(11) .0121(10) .0071(10)
C10 .0412(13) .0432(14) .0443(13) .0033(11) .0162(11) .0021(11)
C11 .0435(13) .0433(14) .0388(12) -.0057(11) .0124(10) .0041(11)
C12 .056(2) .0372(14) .0531(14) -.0011(12) .0171(12) .0028(11)
C13 .0486(14) .0387(13) .0441(12) .0011(11) .0179(11) -.0035(11)
C14 .064(2) .067(2) .062(2) -.016(2) .0242(14) .0072(15)
C15 .066(2) .060(2) .056(2) -.0033(14) .0320(14) .0030(14)
C16 .083(2) .101(2) .0461(14) -.006(2) .0318(15) -.002(2)

loop_
_atom_site_label
_atom_site_fract_x
_atom_site_fract_y
_atom_site_fract_z
_atom_site_U_iso_or_equiv
_atom_site_thermal_displace_type
_atom_site_calc_flag
_atom_site_refinement_flags
_atom_site_occupancy
_atom_site_disorder_group
_atom_site_type_symbol
S1 .07935(8) .19310(10) .52814(4) .0637(2) Uani d . 1 . S
S2 .22234(8) .74596(11) .69884(4) .0651(2) Uani d . 1 . S
O1 .5527(2) .9367(2) .31134(9) .0556(5) Uani d . 1 . O
N1 .1570(2) .4805(3) .60621(9) .0425(5) Uani d . 1 . N
N2 .1837(2) .3014(3) .37062(12) .0675(7) Uani d . 1 . N
C2 .1557(2) .3997(3) .54379(12) .0404(5) Uani d . 1 . C
C3 .2143(2) .4703(3) .49085(11) .0376(5) Uani d . 1 . C
C4 .2818(2) .6309(3) .50435(11) .0374(5) Uani d . 1 . C
C5 .2815(2) .7150(3) .56901(11) .0418(5) Uani d . 1 . C
H5A .3235(2) .8227(3) .57993(11) .050 Uiso calc R 1 . H
C6 .2175(2) .6366(3) .61748(11) .0411(5) Uani d . 1 . C
C7 .1982(2) .3778(3) .42339(13) .0452(6) Uani d . 1 . C
C8 .3527(2) .7078(3) .45269(11) .0370(5) Uiso d . 1 . C
C9 .4268(2) .6029(3) .41748(11) .0416(5) Uani d . 1 . C
H9A .4303(2) .4818(3) .42577(11) .050 Uiso calc R 1 . H
C10 .4953(2) .6738(3) .37057(12) .0419(6) Uani d . 1 . C
H10A .5445(2) .6010(3) .34782(12) .050 Uiso calc R 1 . H
C11 .4905(2) .8536(3) .35756(12) .0414(5) Uani d . 1 . C
C12 .4182(2) .9613(3) .39281(12) .0479(6) Uani d . 1 . C
H12A .4151(2) 1.0823(3) .38443(12) .057 Uiso calc R 1 . H
C13 .3512(2) .8895(3) .44013(12) .0426(6) Uani d . 1 . C
H13A .3043(2) .9630(3) .46399(12) .051 Uiso calc R 1 . H
C14 .0178(3) .1626(4) .60727(14) .0628(8) Uani d . 1 . C
H14A -.0267(3) .0515(4) .60441(14) .094 Uiso calc R 1 . H
H14B -.0413(3) .2565(4) .61091(14) .094 Uiso calc R 1 . H
H14C .0882(3) .1635(4) .64897(14) .094 Uiso calc R 1 . H
C15 .6161(3) .8286(4) .26859(14) .0580(7) Uani d . 1 . C
H15A .6558(3) .9021(4) .23861(14) .087 Uiso calc R 1 . H
H15B .5538(3) .7523(4) .23886(14) .087 Uiso calc R 1 . H
H15C .6813(3) .7587(4) .29949(14) .087 Uiso calc R 1 . H
C16 .1309(3) .6037(5) .74337(14) .0739(9) Uani d . 1 . C
H16A .1277(3) .6529(5) .78937(14) .111 Uiso calc R 1 . H
H16B .1713(3) .4896(5) .75013(14) .111 Uiso calc R 1 . H
H16C .0445(3) .5920(5) .71453(14) .111 Uiso calc R 1 . H

loop_
_atom_type_symbol
_atom_type_description
_atom_type_scat_dispersion_real
_atom_type_scat_dispersion_imag
_atom_type_scat_source
C C 0.0033 0.0016 'International Tables Vol C Tables 4.2.6.8 and 6.1.1.4'
H H 0.0000 0.0000 'International Tables Vol C Tables 4.2.6.8 and 6.1.1.4'
N N 0.0061 0.0033 'International Tables Vol C Tables 4.2.6.8 and 6.1.1.4'
O O 0.0106 0.0060 'International Tables Vol C Tables 4.2.6.8 and 6.1.1.4'
S S 0.1246 0.1234 'International Tables Vol C Tables 4.2.6.8 and 6.1.1.4'

loop_
_geom_angle_atom_site_label_1
_geom_angle_atom_site_label_2
_geom_angle_atom_site_label_3
_geom_angle
C2 S1 C14 102.34(12)
C6 S2 C16 102.99(13)
C11 O1 C15 117.5(2)
C2 N1 C6 117.1(2)
N1 C2 C3 123.3(2)
N1 C2 S1 118.1(2)
C3 C2 S1 118.6(2)
C2 C3 C4 119.2(2)
C2 C3 C7 118.3(2)
C4 C3 C7 122.5(2)
C5 C4 C3 117.2(2)
C5 C4 C8 120.7(2)
C3 C4 C8 122.1(2)
C4 C5 C6 119.4(2)
N1 C6 C5 123.8(2)
N1 C6 S2 118.5(2)
C5 C6 S2 117.6(2)
N2 C7 C3 178.3(3)
C9 C8 C13 117.8(2)
C9 C8 C4 121.4(2)
C13 C8 C4 120.8(2)
C10 C9 C8 121.7(2)
C9 C10 C11 119.7(2)
O1 C11 C10 124.4(2)
O1 C11 C12 116.0(2)
C10 C11 C12 119.6(2)
C13 C12 C11 120.3(2)
C12 C13 C8 120.9(2)

loop_
_geom_bond_atom_site_label_1
_geom_bond_atom_site_label_2
_geom_bond_site_symmetry_2
_geom_bond_distance
_geom_bond_publ_flag
S1 C2 . 1.756(2) ?
S1 C14 . 1.788(3) ?
S2 C6 . 1.748(2) ?
S2 C16 . 1.786(3) ?
O1 C11 . 1.367(2) ?
O1 C15 . 1.426(3) ?
N1 C2 . 1.335(3) ?
N1 C6 . 1.339(3) ?
N2 C7 . 1.140(3) ?
C2 C3 . 1.403(3) ?
C3 C4 . 1.405(3) ?
C3 C7 . 1.440(3) ?
C4 C5 . 1.388(3) ?
C4 C8 . 1.486(3) ?
C5 C6 . 1.395(3) ?
C8 C9 . 1.392(3) ?
C8 C13 . 1.396(3) ?
C9 C10 . 1.381(3) ?
C10 C11 . 1.383(3) ?
C11 C12 . 1.391(3) ?
C12 C13 . 1.379(3) ?

loop_
_geom_torsion_atom_site_label_1
_geom_torsion_atom_site_label_2
_geom_torsion_atom_site_label_3
_geom_torsion_atom_site_label_4
_geom_torsion
C6 N1 C2 C3 0.1(3)
C6 N1 C2 S1 179.0(2)
C14 S1 C2 N1 2.5(2)
C14 S1 C2 C3 -178.7(2)
N1 C2 C3 C4 2.3(3)
S1 C2 C3 C4 -176.6(2)
N1 C2 C3 C7 -175.3(2)
S1 C2 C3 C7 5.9(3)
C2 C3 C4 C5 -2.8(3)
C7 C3 C4 C5 174.7(2)
C2 C3 C4 C8 176.3(2)
C7 C3 C4 C8 -6.3(3)
C3 C4 C5 C6 1.2(3)
C8 C4 C5 C6 -177.9(2)
C2 N1 C6 C5 -1.9(3)
C2 N1 C6 S2 -179.6(2)
C4 C5 C6 N1 1.3(4)
C4 C5 C6 S2 178.9(2)
C16 S2 C6 N1 -2.3(2)
C16 S2 C6 C5 180.0(2)
C2 C3 C7 N2 -3.(9)
C5 C4 C8 C9 137.2(2)
C3 C4 C8 C9 -41.8(3)
C5 C4 C8 C13 -40.1(3)
C3 C4 C8 C13 140.8(2)
C13 C8 C9 C10 -1.1(3)
C4 C8 C9 C10 -178.6(2)
C8 C9 C10 C11 -0.3(3)
C15 O1 C11 C10 6.5(3)
C15 O1 C11 C12 -173.4(2)
C9 C10 C11 O1 -178.9(2)
C9 C10 C11 C12 1.0(4)
O1 C11 C12 C13 179.5(2)
C10 C11 C12 C13 -0.4(4)
C11 C12 C13 C8 -1.1(4)
C9 C8 C13 C12 1.8(3)
C4 C8 C13 C12 179.2(2)

loop_
_cod_related_entry_id
_cod_related_entry_database
_cod_related_entry_code
1 ChemSpider 21136994
